data_4302292
loop_
_publ_author_name
'Sarkar, Bijay'
'Wen, Sung-Yin'
'Wang, Jyun-Hua'
'Chiou, Ling-Song'
'Liao, Ping-Kuei'
'Santra, Bidyut Kumar'
'Wang, Ju-Chun'
'Liu, C. W.'

_publ_section_title
;
 Conjugate Base of a Secondary Phosphine Selenide [P(Se)(O^i^Pr)~2~]^-^
 as the Bridging Unit for the Construction of Heterometallic
 Fe(II)--Hg(II)/Cd(II) Complexes
;
_journal_coden_ASTM INOCAJ
_journal_issue 12
_journal_name_full 'Inorganic Chemistry'
_journal_page_first 5129
_journal_page_last 5140
_journal_paper_doi 10.1021/ic8024556
_journal_volume 48
_journal_year 2009
_chemical_formula_sum 'C26 H38 Cl2 Fe2 Hg O16 P2 Se2'
_chemical_formula_weight 1209.61
_space_group_IT_number 14
_symmetry_cell_setting monoclinic
_symmetry_space_group_name_Hall '-P 2ybc'
_symmetry_space_group_name_H-M 'P 1 21/c 1'
_atom_sites_solution_hydrogens geom
_atom_sites_solution_primary direct
_atom_sites_solution_secondary difmap
_audit_creation_method SHELXL-97
_cell_angle_alpha 90.00
_cell_angle_beta 91.226(15)
_cell_angle_gamma 90.00
_cell_formula_units_Z 4
_cell_length_a 10.800(2)
_cell_length_b 11.8528(18)
_cell_length_c 31.653(6)
_cell_measurement_reflns_used 34
_cell_measurement_temperature 293(2)
_cell_measurement_theta_max 12.52
_cell_measurement_theta_min 3.22
_cell_volume 4051.0(12)
_computing_cell_refinement 'Bruker XSCANS'
_computing_data_collection 'Bruker XSCANS'
_computing_data_reduction 'Bruker SHELXTL'
_computing_molecular_graphics 'Bruker SHELXTL'
_computing_publication_material 'Bruker SHELXTL'
_computing_structure_refinement 'SHELXL-97 (Sheldrick, 1997)'
_computing_structure_solution 'SHELXS-97 (Sheldrick, 1990)'
_diffrn_ambient_temperature 293(2)
_diffrn_measured_fraction_theta_full 0.990
_diffrn_measured_fraction_theta_max 0.990
_diffrn_measurement_device_type 'Bruker P4'
_diffrn_measurement_method '\w scans'
_diffrn_radiation_monochromator graphite
_diffrn_radiation_source 'fine-focus sealed tube'
_diffrn_radiation_type MoK\a
_diffrn_radiation_wavelength 0.71073
_diffrn_reflns_av_R_equivalents 0.0654
_diffrn_reflns_av_sigmaI/netI 0.0652
_diffrn_reflns_limit_h_max 11
_diffrn_reflns_limit_h_min -1
_diffrn_reflns_limit_k_max 1
_diffrn_reflns_limit_k_min -12
_diffrn_reflns_limit_l_max 34
_diffrn_reflns_limit_l_min -34
_diffrn_reflns_number 6934
_diffrn_reflns_theta_full 22.50
_diffrn_reflns_theta_max 22.50
_diffrn_reflns_theta_min 1.83
_diffrn_standards_interval_count 497
_diffrn_standards_number 3
_exptl_absorpt_coefficient_mu 6.559
_exptl_absorpt_correction_T_max 0.9417
_exptl_absorpt_correction_T_min 0.6754
_exptl_absorpt_correction_type empirical
_exptl_crystal_colour yellow
_exptl_crystal_density_diffrn 1.983
_exptl_crystal_density_method 'not measured'
_exptl_crystal_description collumn
_exptl_crystal_F_000 2344
_exptl_crystal_size_max 0.3
_exptl_crystal_size_mid 0.2
_exptl_crystal_size_min 0.2
_refine_diff_density_max 1.434
_refine_diff_density_min -2.868
_refine_diff_density_rms 0.218
_refine_ls_extinction_method none
_refine_ls_goodness_of_fit_ref 1.083
_refine_ls_hydrogen_treatment constr
_refine_ls_matrix_type full
_refine_ls_number_parameters 460
_refine_ls_number_reflns 5252
_refine_ls_number_restraints 0
_refine_ls_restrained_S_all 1.083
_refine_ls_R_factor_all 0.0936
_refine_ls_R_factor_gt 0.0612
_refine_ls_shift/su_max 0.003
_refine_ls_shift/su_mean 0.000
_refine_ls_structure_factor_coef Fsqd
_refine_ls_weighting_details 'calc w=1/[\s^2^(Fo^2^)+(0.0325P)^2^+96.8628P] where P=(Fo^2^+2Fc^2^)/3'
_refine_ls_weighting_scheme calc
_refine_ls_wR_factor_gt 0.1335
_refine_ls_wR_factor_ref 0.1606
_reflns_number_gt 3906
_reflns_number_total 5252
_reflns_threshold_expression >2sigma(I)
_cod_duplicate_entry 4333503
_cod_data_source_file ic8024556_si_001_1.cif
_cod_data_source_block 1
_cod_depositor_comments
;
The following automatic conversions were performed:
'_symmetry_cell_setting' value 'Monoclinic' changed to 'monoclinic'
according to '/home/saulius/struct/CIF-dictionaries/cif_core.dic'
dictionary named 'cif_core.dic' version 2.4.1 from 2010-06-29.

Automatic conversion script
Id: cif_fix_enum 1527 2010-12-29 10:47:43Z saulius 
;
_cod_original_cell_volume 4050.8(12)
_cod_database_code 4302292

loop_
_symmetry_equiv_pos_as_xyz
'x, y, z'
'-x, y+1/2, -z+1/2'
'-x, -y, -z'
'x, -y-1/2, z-1/2'

loop_
_atom_site_label
_atom_site_type_symbol
_atom_site_fract_x
_atom_site_fract_y
_atom_site_fract_z
_atom_site_U_iso_or_equiv
_atom_site_adp_type
_atom_site_occupancy
_atom_site_symmetry_multiplicity
_atom_site_calc_flag
_atom_site_refinement_flags
_atom_site_disorder_assembly
_atom_site_disorder_group
Hg1 Hg 0.52377(6) 0.97182(6) 0.868029(19) 0.0495(2) Uani 1 1 d . . .
Fe1 Fe 0.78431(19) 0.76970(19) 0.99314(7) 0.0431(6) Uani 1 1 d . . .
Fe2 Fe 0.7673(2) 1.2185(2) 0.75307(7) 0.0449(6) Uani 1 1 d . . .
P1 P 0.6354(3) 0.7908(3) 0.94601(12) 0.0382(9) Uani 1 1 d . . .
P2 P 0.6294(3) 1.1719(3) 0.79909(12) 0.0385(9) Uani 1 1 d . . .
Se1 Se 0.54474(17) 0.95958(15) 0.94536(5) 0.0569(5) Uani 1 1 d . . .
Se2 Se 0.55211(17) 0.99827(14) 0.79177(5) 0.0526(5) Uani 1 1 d . . .
O1 O 0.5365(9) 0.6999(9) 0.9558(3) 0.055(3) Uani 1 1 d . . .
O2 O 0.6654(10) 0.7794(10) 0.8978(3) 0.054(3) Uani 1 1 d . . .
O3 O 0.6647(10) 1.1693(9) 0.8483(3) 0.053(3) Uani 1 1 d . . .
O4 O 0.5209(9) 1.2587(9) 0.7934(3) 0.050(3) Uani 1 1 d . . .
O5 O 0.6070(14) 0.7695(14) 1.0617(5) 0.091(5) Uani 1 1 d . . .
O6 O 0.7813(15) 0.5259(13) 0.9850(5) 0.097(5) Uani 1 1 d . . .
O7 O 0.7416(15) 1.4565(13) 0.7714(4) 0.088(4) Uani 1 1 d . . .
O8 O 0.5775(14) 1.2134(15) 0.6860(4) 0.099(5) Uani 1 1 d . . .
O11 O 0.909(2) 1.067(2) 0.6156(7) 0.198(13) Uani 1 1 d . . .
O12 O 1.009(2) 0.9329(18) 0.6514(6) 0.153(8) Uani 1 1 d . . .
O13 O 0.8722(18) 0.887(2) 0.5968(7) 0.163(9) Uani 1 1 d . . .
O14 O 1.0597(18) 0.961(2) 0.5841(7) 0.171(9) Uani 1 1 d . . .
O15 O 0.107(2) 0.981(2) 0.8298(9) 0.215(13) Uani 1 1 d . . .
O16 O 0.111(2) 0.929(2) 0.8978(7) 0.201(12) Uani 1 1 d . . .
O17 O 0.252(2) 1.0558(17) 0.8770(6) 0.149(8) Uani 1 1 d . . .
O18 O 0.2685(17) 0.8793(18) 0.8552(7) 0.152(8) Uani 1 1 d . . .
Cl1 Cl 0.9593(5) 0.9648(5) 0.61267(18) 0.0767(14) Uani 1 1 d . . .
Cl2 Cl 0.1805(4) 0.9614(4) 0.86474(14) 0.0658(12) Uani 1 1 d . . .
C1 C 0.4114(16) 0.6893(19) 0.9357(6) 0.077(6) Uani 1 1 d . . .
H1A H 0.4055 0.7331 0.9095 0.092 Uiso 1 1 calc R . .
C2 C 0.3174(18) 0.727(2) 0.9663(9) 0.116(9) Uani 1 1 d . . .
H2A H 0.3256 0.8068 0.9709 0.174 Uiso 1 1 calc R . .
H2B H 0.3299 0.6879 0.9926 0.174 Uiso 1 1 calc R . .
H2C H 0.2359 0.7109 0.9552 0.174 Uiso 1 1 calc R . .
C3 C 0.395(2) 0.567(2) 0.9273(9) 0.146(13) Uani 1 1 d . . .
H3A H 0.4544 0.5425 0.9070 0.219 Uiso 1 1 calc R . .
H3B H 0.3129 0.5530 0.9163 0.219 Uiso 1 1 calc R . .
H3C H 0.4076 0.5251 0.9531 0.219 Uiso 1 1 calc R . .
C4 C 0.7578(17) 0.7031(16) 0.8793(6) 0.067(5) Uani 1 1 d . . .
H4A H 0.8180 0.6803 0.9013 0.080 Uiso 1 1 calc R . .
C5 C 0.823(2) 0.766(3) 0.8457(8) 0.145(13) Uani 1 1 d . . .
H5A H 0.8635 0.8308 0.8579 0.217 Uiso 1 1 calc R . .
H5B H 0.7635 0.7908 0.8246 0.217 Uiso 1 1 calc R . .
H5C H 0.8828 0.7181 0.8330 0.217 Uiso 1 1 calc R . .
C6 C 0.695(2) 0.603(2) 0.8623(9) 0.139(12) Uani 1 1 d . . .
H6A H 0.6556 0.5630 0.8848 0.209 Uiso 1 1 calc R . .
H6B H 0.7544 0.5540 0.8494 0.209 Uiso 1 1 calc R . .
H6C H 0.6335 0.6249 0.8416 0.209 Uiso 1 1 calc R . .
C7 C 0.7505(15) 1.2430(15) 0.8704(5) 0.055(4) Uani 1 1 d . . .
H7A H 0.7867 1.2974 0.8509 0.066 Uiso 1 1 calc R . .
C8 C 0.682(2) 1.301(2) 0.9033(7) 0.115(9) Uani 1 1 d . . .
H8A H 0.6194 1.3484 0.8904 0.172 Uiso 1 1 calc R . .
H8B H 0.7377 1.3469 0.9200 0.172 Uiso 1 1 calc R . .
H8C H 0.6431 1.2467 0.9212 0.172 Uiso 1 1 calc R . .
C9 C 0.850(2) 1.170(2) 0.8904(7) 0.103(8) Uani 1 1 d . . .
H9A H 0.8954 1.1331 0.8687 0.155 Uiso 1 1 calc R . .
H9B H 0.8122 1.1143 0.9081 0.155 Uiso 1 1 calc R . .
H9C H 0.9049 1.2161 0.9072 0.155 Uiso 1 1 calc R . .
C10 C 0.3999(15) 1.2597(17) 0.8147(6) 0.067(5) Uani 1 1 d . . .
H10A H 0.4008 1.2030 0.8372 0.080 Uiso 1 1 calc R . .
C11 C 0.3013(16) 1.229(2) 0.7818(8) 0.102(8) Uani 1 1 d . . .
H11A H 0.3167 1.1543 0.7713 0.153 Uiso 1 1 calc R . .
H11B H 0.3036 1.2818 0.7588 0.153 Uiso 1 1 calc R . .
H11C H 0.2212 1.2312 0.7943 0.153 Uiso 1 1 calc R . .
C12 C 0.383(2) 1.375(2) 0.8337(7) 0.109(9) Uani 1 1 d . . .
H12B H 0.4467 1.3883 0.8547 0.163 Uiso 1 1 calc R . .
H12C H 0.3033 1.3789 0.8467 0.163 Uiso 1 1 calc R . .
H12D H 0.3875 1.4311 0.8120 0.163 Uiso 1 1 calc R . .
C29 C 0.8602(19) 1.0746(19) 0.7356(8) 0.084(7) Uani 1 1 d . . .
H29A H 0.8235 1.0039 0.7253 0.101 Uiso 1 1 calc R . .
C20 C 0.9101(18) 0.8532(19) 1.0334(7) 0.076(6) Uani 1 1 d . . .
H20A H 0.9046 0.8614 1.0641 0.091 Uiso 1 1 calc R . .
C21 C 0.8608(17) 0.9272(18) 1.0023(9) 0.086(7) Uani 1 1 d . . .
H21A H 0.8146 0.9966 1.0079 0.103 Uiso 1 1 calc R . .
C22 C 0.8958(18) 0.889(2) 0.9622(6) 0.075(7) Uani 1 1 d . . .
H22A H 0.8768 0.9252 0.9351 0.090 Uiso 1 1 calc R . .
C23 C 0.9610(18) 0.792(2) 0.9680(6) 0.075(6) Uani 1 1 d . . .
H23A H 0.9966 0.7462 0.9455 0.090 Uiso 1 1 calc R . .
C24 C 0.9701(17) 0.768(2) 1.0119(6) 0.076(6) Uani 1 1 d . . .
H24A H 1.0144 0.7040 1.0248 0.091 Uiso 1 1 calc R . .
C25 C 0.8956(17) 1.100(2) 0.7764(7) 0.070(6) Uani 1 1 d . . .
H25A H 0.8827 1.0509 0.8008 0.084 Uiso 1 1 calc R . .
C26 C 0.9452(16) 1.205(2) 0.7784(7) 0.079(6) Uani 1 1 d . . .
H26A H 0.9766 1.2432 0.8040 0.095 Uiso 1 1 calc R . .
C27 C 0.9493(18) 1.248(2) 0.7375(8) 0.087(7) Uani 1 1 d . . .
H27A H 0.9847 1.3206 0.7291 0.104 Uiso 1 1 calc R . .
C28 C 0.8992(19) 1.167(2) 0.7107(7) 0.085(7) Uani 1 1 d . . .
H28A H 0.8921 1.1730 0.6798 0.102 Uiso 1 1 calc R . .
C31 C 0.6739(16) 0.7698(15) 1.0353(6) 0.054(4) Uani 1 1 d . . .
C32 C 0.7821(16) 0.6204(17) 0.9868(5) 0.056(4) Uani 1 1 d . . .
C33 C 0.7486(15) 1.3619(17) 0.7640(5) 0.053(4) Uani 1 1 d . . .
C34 C 0.6497(16) 1.2169(16) 0.7134(5) 0.058(5) Uani 1 1 d . . .

loop_
_atom_site_aniso_label
_atom_site_aniso_U_11
_atom_site_aniso_U_22
_atom_site_aniso_U_33
_atom_site_aniso_U_23
_atom_site_aniso_U_13
_atom_site_aniso_U_12
Hg1 0.0572(4) 0.0497(4) 0.0414(4) 0.0067(3) -0.0049(3) -0.0022(3)
Fe1 0.0384(13) 0.0537(14) 0.0370(12) 0.0065(11) -0.0079(10) -0.0057(11)
Fe2 0.0385(13) 0.0559(14) 0.0401(13) 0.0022(11) -0.0005(10) -0.0037(11)
P1 0.038(2) 0.043(2) 0.034(2) -0.0014(18) -0.0032(17) -0.0030(18)
P2 0.036(2) 0.049(2) 0.030(2) 0.0025(18) -0.0060(17) -0.0035(18)
Se1 0.0759(12) 0.0562(11) 0.0386(9) -0.0001(8) -0.0003(8) 0.0153(9)
Se2 0.0676(11) 0.0528(10) 0.0373(9) -0.0013(7) -0.0063(8) -0.0132(8)
O1 0.045(7) 0.066(7) 0.052(7) 0.000(6) -0.012(5) -0.014(6)
O2 0.064(7) 0.072(8) 0.025(5) -0.004(5) 0.000(5) 0.013(6)
O3 0.058(7) 0.065(7) 0.035(6) 0.005(5) -0.012(5) -0.021(6)
O4 0.035(6) 0.058(7) 0.060(7) 0.018(6) 0.012(5) 0.007(5)
O5 0.080(10) 0.127(13) 0.067(9) 0.010(9) 0.013(8) 0.003(9)
O6 0.129(14) 0.063(10) 0.100(12) -0.004(9) 0.034(10) 0.006(10)
O7 0.119(13) 0.072(10) 0.073(10) -0.007(8) -0.010(8) -0.001(9)
O8 0.084(10) 0.144(15) 0.067(9) 0.015(10) -0.020(8) -0.028(10)
O11 0.26(3) 0.18(2) 0.154(18) -0.096(16) -0.106(18) 0.14(2)
O12 0.21(2) 0.145(17) 0.105(14) -0.002(13) -0.039(14) 0.079(16)
O13 0.119(16) 0.18(2) 0.19(2) -0.065(18) 0.001(14) -0.051(15)
O14 0.107(15) 0.23(3) 0.18(2) -0.010(19) 0.050(14) -0.014(16)
O15 0.17(2) 0.26(3) 0.21(3) 0.01(2) -0.10(2) 0.06(2)
O16 0.22(2) 0.26(3) 0.136(18) -0.013(19) 0.110(18) -0.08(2)
O17 0.177(19) 0.128(16) 0.144(17) -0.031(13) 0.035(14) -0.067(15)
O18 0.111(14) 0.148(17) 0.20(2) -0.071(16) -0.021(14) 0.038(13)
Cl1 0.060(3) 0.082(4) 0.088(4) -0.019(3) -0.004(3) 0.009(3)
Cl2 0.066(3) 0.076(3) 0.056(3) -0.010(3) 0.006(2) 0.002(3)
C1 0.047(11) 0.115(18) 0.068(13) 0.013(13) -0.008(10) -0.024(12)
C2 0.047(13) 0.14(2) 0.17(3) 0.01(2) 0.021(15) -0.010(14)
C3 0.11(2) 0.17(3) 0.17(3) -0.12(2) 0.033(19) -0.06(2)
C4 0.067(12) 0.075(13) 0.058(12) -0.012(10) -0.001(9) 0.029(11)
C5 0.12(2) 0.22(3) 0.100(19) 0.06(2) 0.076(17) 0.06(2)
C6 0.12(2) 0.14(3) 0.16(3) -0.09(2) -0.029(19) 0.056(19)
C7 0.045(10) 0.065(11) 0.055(11) -0.002(9) -0.010(8) -0.008(9)
C8 0.111(19) 0.13(2) 0.106(19) -0.060(17) 0.047(15) -0.039(17)
C9 0.098(17) 0.118(19) 0.091(16) 0.008(15) -0.070(14) 0.003(15)
C10 0.047(11) 0.090(15) 0.064(12) 0.032(11) 0.015(9) 0.002(10)
C11 0.035(11) 0.13(2) 0.14(2) -0.007(17) -0.030(12) 0.000(12)
C12 0.087(17) 0.15(2) 0.087(16) -0.051(17) -0.018(13) 0.050(16)
C29 0.073(15) 0.064(13) 0.12(2) -0.003(14) 0.018(14) 0.010(11)
C20 0.064(13) 0.096(16) 0.067(13) -0.019(13) -0.024(11) -0.022(12)
C21 0.041(11) 0.065(13) 0.15(2) 0.018(15) -0.008(14) -0.029(10)
C22 0.047(12) 0.118(19) 0.060(13) 0.015(13) 0.014(10) -0.050(13)
C23 0.062(13) 0.112(18) 0.050(12) 0.005(12) 0.000(9) 0.008(13)
C24 0.051(12) 0.111(18) 0.065(14) 0.006(13) -0.021(10) -0.014(12)
C25 0.043(11) 0.103(18) 0.064(14) 0.006(12) 0.003(9) 0.025(12)
C26 0.031(10) 0.12(2) 0.090(17) -0.012(15) -0.004(10) -0.009(11)
C27 0.059(13) 0.101(17) 0.102(18) -0.022(16) 0.037(12) 0.001(12)
C28 0.073(14) 0.116(19) 0.066(13) -0.034(15) 0.019(11) 0.031(14)
C31 0.050(11) 0.068(12) 0.045(10) 0.006(9) 0.004(9) -0.006(9)
C32 0.053(11) 0.062(12) 0.052(11) -0.001(10) 0.005(8) 0.007(10)
C33 0.049(10) 0.063(12) 0.048(10) 0.001(10) 0.008(8) -0.004(9)
C34 0.056(11) 0.076(13) 0.041(10) -0.002(9) -0.003(9) -0.009(10)

loop_
_atom_type_symbol
_atom_type_description
_atom_type_scat_dispersion_real
_atom_type_scat_dispersion_imag
_atom_type_scat_source
C C 0.0033 0.0016 'International Tables Vol C Tables 4.2.6.8 and 6.1.1.4'
H H 0.0000 0.0000 'International Tables Vol C Tables 4.2.6.8 and 6.1.1.4'
O O 0.0106 0.0060 'International Tables Vol C Tables 4.2.6.8 and 6.1.1.4'
P P 0.1023 0.0942 'International Tables Vol C Tables 4.2.6.8 and 6.1.1.4'
Fe Fe 0.3463 0.8444 'International Tables Vol C Tables 4.2.6.8 and 6.1.1.4'
Se Se -0.0929 2.2259 'International Tables Vol C Tables 4.2.6.8 and 6.1.1.4'
Hg Hg -2.3894 9.2266 'International Tables Vol C Tables 4.2.6.8 and 6.1.1.4'
Cl Cl 0.1484 0.1585 'International Tables Vol C Tables 4.2.6.8 and 6.1.1.4'

loop_
_geom_angle_atom_site_label_1
_geom_angle_atom_site_label_2
_geom_angle_atom_site_label_3
_geom_angle
_geom_angle_site_symmetry_1
_geom_angle_site_symmetry_3
_geom_angle_publ_flag
Se1 Hg1 Se2 166.95(7) . . ?
C32 Fe1 C31 94.4(8) . . ?
C32 Fe1 C21 157.0(8) . . ?
C31 Fe1 C21 99.4(9) . . ?
C32 Fe1 C24 91.8(9) . . ?
C31 Fe1 C24 115.9(8) . . ?
C21 Fe1 C24 65.7(9) . . ?
C32 Fe1 C20 123.1(9) . . ?
C31 Fe1 C20 88.9(8) . . ?
C21 Fe1 C20 39.8(8) . . ?
C24 Fe1 C20 38.9(8) . . ?
C32 Fe1 C23 95.3(9) . . ?
C31 Fe1 C23 153.9(8) . . ?
C21 Fe1 C23 64.8(9) . . ?
C24 Fe1 C23 39.7(7) . . ?
C20 Fe1 C23 65.6(8) . . ?
C32 Fe1 C22 128.2(9) . . ?
C31 Fe1 C22 137.2(9) . . ?
C21 Fe1 C22 39.5(8) . . ?
C24 Fe1 C22 65.3(8) . . ?
C20 Fe1 C22 66.2(8) . . ?
C23 Fe1 C22 37.6(8) . . ?
C32 Fe1 P1 91.6(6) . . ?
C31 Fe1 P1 90.9(5) . . ?
C21 Fe1 P1 106.3(7) . . ?
C24 Fe1 P1 152.5(6) . . ?
C20 Fe1 P1 145.2(7) . . ?
C23 Fe1 P1 112.9(5) . . ?
C22 Fe1 P1 91.5(6) . . ?
C33 Fe2 C34 93.9(8) . . ?
C33 Fe2 C29 156.5(9) . . ?
C34 Fe2 C29 98.4(9) . . ?
C33 Fe2 C27 89.8(9) . . ?
C34 Fe2 C27 120.3(9) . . ?
C29 Fe2 C27 66.7(9) . . ?
C33 Fe2 C28 119.8(10) . . ?
C34 Fe2 C28 91.7(8) . . ?
C29 Fe2 C28 40.3(8) . . ?
C27 Fe2 C28 39.0(8) . . ?
C33 Fe2 C26 96.1(9) . . ?
C34 Fe2 C26 157.0(9) . . ?
C29 Fe2 C26 65.7(9) . . ?
C27 Fe2 C26 39.3(8) . . ?
C28 Fe2 C26 65.4(8) . . ?
C33 Fe2 C25 131.3(9) . . ?
C34 Fe2 C25 134.6(9) . . ?
C29 Fe2 C25 38.5(8) . . ?
C27 Fe2 C25 64.7(9) . . ?
C28 Fe2 C25 64.7(8) . . ?
C26 Fe2 C25 38.1(8) . . ?
C33 Fe2 P2 91.7(6) . . ?
C34 Fe2 P2 88.9(6) . . ?
C29 Fe2 P2 108.3(7) . . ?
C27 Fe2 P2 150.6(8) . . ?
C28 Fe2 P2 148.3(8) . . ?
C26 Fe2 P2 111.4(7) . . ?
C25 Fe2 P2 92.9(6) . . ?
O1 P1 O2 106.9(6) . . ?
O1 P1 Fe1 106.5(4) . . ?
O2 P1 Fe1 119.3(4) . . ?
O1 P1 Se1 108.7(5) . . ?
O2 P1 Se1 99.7(4) . . ?
Fe1 P1 Se1 115.22(18) . . ?
O4 P2 O3 106.7(6) . . ?
O4 P2 Fe2 106.1(4) . . ?
O3 P2 Fe2 120.3(4) . . ?
O4 P2 Se2 108.5(4) . . ?
O3 P2 Se2 99.5(4) . . ?
Fe2 P2 Se2 115.10(19) . . ?
P1 Se1 Hg1 95.35(12) . . ?
P2 Se2 Hg1 94.00(11) . . ?
C1 O1 P1 126.6(11) . . ?
C4 O2 P1 126.3(10) . . ?
C7 O3 P2 126.9(10) . . ?
C10 O4 P2 128.1(10) . . ?
O11 Cl1 O12 109.9(12) . . ?
O11 Cl1 O13 110.6(16) . . ?
O12 Cl1 O13 112.6(15) . . ?
O11 Cl1 O14 112.7(18) . . ?
O12 Cl1 O14 105.5(14) . . ?
O13 Cl1 O14 105.5(14) . . ?
O16 Cl2 O15 110.4(19) . . ?
O16 Cl2 O18 111.3(17) . . ?
O15 Cl2 O18 109.1(15) . . ?
O16 Cl2 O17 108.6(14) . . ?
O15 Cl2 O17 113.3(17) . . ?
O18 Cl2 O17 104.0(13) . . ?
O1 C1 C2 108.8(17) . . ?
O1 C1 C3 105.2(19) . . ?
C2 C1 C3 109.4(19) . . ?
C6 C4 O2 109.3(16) . . ?
C6 C4 C5 112(2) . . ?
O2 C4 C5 107.9(17) . . ?
O3 C7 C8 107.5(15) . . ?
O3 C7 C9 107.5(15) . . ?
C8 C7 C9 109.9(18) . . ?
O4 C10 C12 107.8(16) . . ?
O4 C10 C11 107.4(16) . . ?
C12 C10 C11 113.7(17) . . ?
C25 C29 C28 106(2) . . ?
C25 C29 Fe2 72.1(12) . . ?
C28 C29 Fe2 70.2(11) . . ?
C24 C20 C21 106(2) . . ?
C24 C20 Fe1 70.1(11) . . ?
C21 C20 Fe1 68.9(10) . . ?
C22 C21 C20 109(2) . . ?
C22 C21 Fe1 72.1(12) . . ?
C20 C21 Fe1 71.3(11) . . ?
C23 C22 C21 108(2) . . ?
C23 C22 Fe1 70.9(12) . . ?
C21 C22 Fe1 68.4(10) . . ?
C22 C23 C24 109(2) . . ?
C22 C23 Fe1 71.6(11) . . ?
C24 C23 Fe1 69.4(11) . . ?
C20 C24 C23 108(2) . . ?
C20 C24 Fe1 71.0(11) . . ?
C23 C24 Fe1 70.9(11) . . ?
C26 C25 C29 110(2) . . ?
C26 C25 Fe2 70.0(12) . . ?
C29 C25 Fe2 69.3(11) . . ?
C25 C26 C27 108(2) . . ?
C25 C26 Fe2 71.9(11) . . ?
C27 C26 Fe2 70.2(12) . . ?
C28 C27 C26 107(2) . . ?
C28 C27 Fe2 70.6(12) . . ?
C26 C27 Fe2 70.5(11) . . ?
C27 C28 C29 108(2) . . ?
C27 C28 Fe2 70.5(11) . . ?
C29 C28 Fe2 69.6(11) . . ?
O5 C31 Fe1 179.0(17) . . ?
O6 C32 Fe1 176.4(18) . . ?
O7 C33 Fe2 177.1(17) . . ?
O8 C34 Fe2 176.3(17) . . ?

loop_
_geom_bond_atom_site_label_1
_geom_bond_atom_site_label_2
_geom_bond_distance
_geom_bond_site_symmetry_2
_geom_bond_publ_flag
Hg1 Se1 2.4577(17) . ?
Hg1 Se2 2.4598(18) . ?
Fe1 C32 1.78(2) . ?
Fe1 C31 1.809(18) . ?
Fe1 C21 2.060(19) . ?
Fe1 C24 2.080(18) . ?
Fe1 C20 2.092(17) . ?
Fe1 C23 2.10(2) . ?
Fe1 C22 2.108(17) . ?
Fe1 P1 2.184(4) . ?
Fe2 C33 1.75(2) . ?
Fe2 C34 1.768(18) . ?
Fe2 C29 2.06(2) . ?
Fe2 C27 2.067(19) . ?
Fe2 C28 2.068(18) . ?
Fe2 C26 2.072(18) . ?
Fe2 C25 2.096(18) . ?
Fe2 P2 2.177(4) . ?
P1 O1 1.553(11) . ?
P1 O2 1.573(10) . ?
P1 Se1 2.228(4) . ?
P2 O4 1.567(10) . ?
P2 O3 1.595(10) . ?
P2 Se2 2.231(4) . ?
O1 C1 1.49(2) . ?
O2 C4 1.477(19) . ?
O3 C7 1.445(18) . ?
O4 C10 1.483(19) . ?
O5 C31 1.116(19) . ?
O6 C32 1.12(2) . ?
O7 C33 1.15(2) . ?
O8 C34 1.153(19) . ?
O11 Cl1 1.331(19) . ?
O12 Cl1 1.381(18) . ?
O13 Cl1 1.404(18) . ?
O14 Cl1 1.428(19) . ?
O15 Cl2 1.37(2) . ?
O16 Cl2 1.356(18) . ?
O17 Cl2 1.409(18) . ?
O18 Cl2 1.397(18) . ?
C1 C2 1.49(3) . ?
C1 C3 1.49(3) . ?
C4 C6 1.47(3) . ?
C4 C5 1.49(3) . ?
C7 C8 1.46(3) . ?
C7 C9 1.51(2) . ?
C10 C12 1.51(3) . ?
C10 C11 1.52(3) . ?
C29 C25 1.37(3) . ?
C29 C28 1.42(3) . ?
C20 C24 1.39(3) . ?
C20 C21 1.41(3) . ?
C21 C22 1.41(3) . ?
C22 C23 1.36(3) . ?
C23 C24 1.42(3) . ?
C25 C26 1.36(3) . ?
C26 C27 1.39(3) . ?
C27 C28 1.38(3) . ?
